data_7009864
loop_
_publ_author_name
'Turner, Scott S.'
'Le Pevelen, Delphine'
'Day, Peter'
'Prout, Keith'

_publ_section_title
;
 TTF based charge transfer salts of [Cr(NCS)4(phen)]&#x2212;: bulk
 magnetic order and crystal structures of the TTF, TMTTF
 (tetramethyltetrathiafulvalene) and TMTSF
 (tetramethyltetraselenafulvalene) derivatives&#x200A;&#x2020;
;
_journal_issue 16
_journal_name_full 'Journal of the Chemical Society, Dalton Transactions'
_journal_page_first 2739
_journal_paper_doi 10.1039/b004140h
_journal_year 2000
_chemical_compound_source 'see text'
_chemical_formula_moiety '2(C16 H8 Cr N6 S4), 3(C10 H12 Se4), C0.5 H Cl'
_chemical_formula_sum 'C62.5 H53 Cl Cr2 N12 S8 Se12'
_chemical_formula_weight 2315.64
_chemical_melting_point ?
_chemical_name_systematic
;
 ?
;
_space_group_IT_number 14
_symmetry_cell_setting monoclinic
_symmetry_space_group_name_Hall '-P 2ybc'
_symmetry_space_group_name_H-M 'P 1 21/c 1'
_cell_angle_alpha 90
_cell_angle_beta 100.033(15)
_cell_angle_gamma 90
_cell_formula_units_Z 4
_cell_length_a 11.505(2)
_cell_length_b 43.00(2)
_cell_length_c 15.632(3)
_cell_measurement_temperature 120
_cell_volume 7615(4)
_computing_cell_refinement 'Stoe IPDS software (Stoe, 1996)'
_computing_data_collection 'Stoe IPDS software (Stoe, 1996)'
_computing_data_reduction 'XRED (Stoe, 1.08, 1996)'
_computing_publication_material 'PLATON (Spek, 1990)'
_computing_structure_refinement 'SHELXL-97 (Sheldrick, 1997)'
_computing_structure_solution 'SIR92 (Giacovazzo et al, 1992)'
_diffrn_ambient_temperature 120
_diffrn_radiation_monochromator graphite
_diffrn_radiation_type 'Cu K\a'
_diffrn_radiation_wavelength 1.54180
_diffrn_reflns_av_R_equivalents 0.0200
_diffrn_reflns_limit_h_max 10
_diffrn_reflns_limit_h_min -1
_diffrn_reflns_limit_k_max 2
_diffrn_reflns_limit_k_min -38
_diffrn_reflns_limit_l_max 14
_diffrn_reflns_limit_l_min -14
_diffrn_reflns_number 7921
_diffrn_reflns_reduction_process
;
 ?
;
_diffrn_reflns_theta_max 44.45
_diffrn_reflns_theta_min 0.00
_diffrn_standards_decay_% 9.41
_diffrn_standards_interval_count 0
_diffrn_standards_interval_time 0
_diffrn_standards_number 3
_exptl_absorpt_coefficient_mu 11.68
_exptl_absorpt_correction_T_max 0.830
_exptl_absorpt_correction_T_min 0.250
_exptl_absorpt_correction_type psi-scan
_exptl_absorpt_process_details '(North, Phillips & Mathews, 1968)'
_exptl_crystal_colour black
_exptl_crystal_density_diffrn 2.020
_exptl_crystal_density_method 'Not Measured'
_exptl_crystal_description plate
_exptl_crystal_F_000 4452
_exptl_crystal_size_max 0.450
_exptl_crystal_size_mid 0.220
_exptl_crystal_size_min 0.020
_refine_diff_density_max 8.180
_refine_diff_density_min -0.940
_refine_ls_abs_structure_details none
_refine_ls_abs_structure_Flack none
_refine_ls_extinction_method none
_refine_ls_goodness_of_fit_ref 1.022
_refine_ls_hydrogen_treatment 'H-atom refinement: see text '
_refine_ls_matrix_type full
_refine_ls_number_parameters 513
_refine_ls_number_reflns 4621
_refine_ls_number_restraints 0
_refine_ls_R_factor_gt 0.0509
_refine_ls_shift/su_max 0.104
_refine_ls_structure_factor_coef F
_refine_ls_weighting_scheme calc
_refine_ls_wR_factor_ref 0.0573
_reflns_number_gt 4621
_reflns_number_total 5972
_reflns_threshold_expression >3.00(i)
_cod_data_source_file b004140h.txt
_cod_data_source_block TMTSF3[Cr(NCS4phen]2solvt120K_III
_cod_depositor_comments
;
The following automatic conversions were performed:
'_symmetry_cell_setting' value 'Monoclinic' changed to 'monoclinic'
according to '/home/adriana/struct/CIF-dictionaries/cif_core.dic'
dictionary named 'cif_core.dic' version 2.4.1 from
2010-06-29.

'_exptl_absorpt_correction_type' value ' psi-scan' changed to
'psi-scan' according to
'/home/adriana/struct/CIF-dictionaries/cif_core.dic' dictionary named
'cif_core.dic' version 2.4.1 from
2010-06-29.

'_refine_ls_weighting_scheme' value 'calc ' changed to 'calc'
according to '/home/adriana/struct/CIF-dictionaries/cif_core.dic'
dictionary named 'cif_core.dic' version 2.4.1 from 2010-06-29.

Automatic conversion script
Id: cif_fix_enum 1555 2011-01-17 13:19:09Z saulius 

The following automatic conversions were performed:

'_chemical_melting_point' value 'not measured' was changed to '?' -
the value is undefined or not given.

Automatic conversion script
Id: cif_fix_values 1569 2011-02-09 13:29:24Z adriana 
;
_cod_original_sg_symbol_H-M 'P 21/c'
_cod_original_formula_sum 'C62.50 H53 Cl Cr2 N12 S8 Se12'
_cod_database_code 7009864

loop_
_symmetry_equiv_pos_as_xyz
x,y,z
-x,1/2+y,1/2-z
-x,-y,-z
x,1/2-y,1/2+z

loop_
_atom_site_aniso_label
_atom_site_aniso_U_11
_atom_site_aniso_U_22
_atom_site_aniso_U_33
_atom_site_aniso_U_23
_atom_site_aniso_U_13
_atom_site_aniso_U_12
Cr43 0.0149(11) 0.0186(12) 0.0180(11) 0.0030(9) 0.0028(9) 0.0010(10)
S46 0.073(3) 0.019(2) 0.073(3) 0.0151(19) 0.043(2) 0.018(2)
S49 0.0226(19) 0.0214(19) 0.052(2) 0.0027(16) 0.0162(17) 0.0004(16)
S63 0.042(2) 0.047(3) 0.071(3) -0.025(2) 0.010(2) -0.005(2)
S66 0.033(2) 0.066(3) 0.036(2) 0.0020(19) 0.0136(18) -0.018(2)
Cr50 0.0122(11) 0.0146(12) 0.0217(12) -0.0006(9) 0.0025(9) -0.0008(9)
S53 0.028(2) 0.029(2) 0.058(2) 0.0207(18) 0.0226(18) 0.0079(16)
S56 0.042(2) 0.067(3) 0.025(2) -0.0005(19) -0.0032(18) -0.019(2)
S59 0.026(2) 0.0206(19) 0.044(2) 0.0073(16) 0.0002(17) 0.0002(16)
S60 0.0187(19) 0.031(2) 0.037(2) 0.0011(16) 0.0092(16) -0.0051(16)
Se1 0.0184(7) 0.0167(8) 0.0212(8) -0.0024(6) 0.0074(6) -0.0042(6)
Se4 0.0174(8) 0.0151(8) 0.0227(8) -0.0015(6) 0.0067(6) -0.0018(6)
Se7 0.0167(8) 0.0138(8) 0.0219(8) -0.0022(6) 0.0060(6) -0.0028(6)
Se10 0.0162(8) 0.0132(8) 0.0209(8) -0.0012(6) 0.0066(6) -0.0028(6)
Se15 0.0257(8) 0.0178(8) 0.0218(8) -0.0023(6) 0.0056(6) 0.0052(6)
Se17 0.0232(8) 0.0141(8) 0.0249(8) 0.0011(6) 0.0041(6) -0.0046(6)
Se23 0.0211(8) 0.0160(8) 0.0225(8) -0.0010(6) 0.0076(6) -0.0014(6)
Se26 0.0188(8) 0.0114(7) 0.0212(8) -0.0005(6) 0.0052(6) -0.0012(6)
Se29 0.0225(8) 0.0143(7) 0.0308(8) -0.0032(6) 0.0095(6) -0.0011(6)
Se31 0.0210(8) 0.0161(8) 0.0344(8) 0.0010(6) 0.0067(6) -0.0010(6)
Se36 0.0192(8) 0.0165(8) 0.0218(8) -0.0012(6) 0.0057(6) 0.0017(6)
Se39 0.0194(8) 0.0181(8) 0.0206(8) 0.0006(6) 0.0049(6) 0.0002(6)
Cl99 0.125(6) 0.119(5) 0.255(9) -0.040(6) 0.113(6) -0.007(5)
C98 0.04(2) 0.08(3) 0.15(4) 0.06(3) 0.02(2) 0.07(2)

loop_
_atom_site_label
_atom_site_type_symbol
_atom_site_thermal_displace_type
_atom_site_fract_x
_atom_site_fract_y
_atom_site_fract_z
_atom_site_occupancy
_atom_site_U_iso_or_equiv
Cr43 Cr Uani 0.46248(16) -0.15955(4) 0.36877(12) 1.000 0.0172(7)
S46 S Uani 0.3103(4) -0.05868(8) 0.2917(3) 1.000 0.0514(16)
S49 S Uani 0.8273(3) -0.14805(7) 0.2670(2) 1.000 0.0308(11)
S63 S Uani 0.6068(3) -0.08916(9) 0.5839(3) 1.000 0.0533(16)
S66 S Uani 0.1531(3) -0.20293(9) 0.4930(2) 1.000 0.0441(14)
N44 N Uiso 0.3962(8) -0.1186(2) 0.3294(6) 1.000 0.026(3)
N47 N Uiso 0.6105(8) -0.1524(2) 0.3210(6) 1.000 0.021(2)
N65 N Uiso 0.5403(8) -0.1414(2) 0.4828(6) 1.000 0.027(3)
N68 N Uiso 0.3167(8) -0.1718(2) 0.4152(6) 1.000 0.020(2)
N91 N Uiso 0.5160(8) -0.2052(2) 0.3977(6) 1.000 0.022(2)
N98 N Uiso 0.3942(7) -0.1811(2) 0.2534(5) 1.000 0.015(2)
C45 C Uiso 0.3610(10) -0.0934(3) 0.3151(7) 1.000 0.024(3)
C48 C Uiso 0.7000(10) -0.1508(3) 0.2975(7) 1.000 0.018(3)
C64 C Uiso 0.5670(10) -0.1191(3) 0.5238(7) 1.000 0.023(3)
C67 C Uiso 0.2500(10) -0.1850(3) 0.4470(7) 1.000 0.021(3)
C85 C Uiso 0.4260(10) -0.2627(3) 0.1831(7) 1.000 0.023(3)
C86 C Uiso 0.4871(11) -0.2747(3) 0.2563(8) 1.000 0.033(3)
C87 C Uiso 0.5160(10) -0.2567(3) 0.3322(7) 1.000 0.024(3)
C88 C Uiso 0.5707(12) -0.2681(3) 0.4146(8) 1.000 0.037(4)
C89 C Uiso 0.5930(10) -0.2483(3) 0.4844(8) 1.000 0.028(3)
C90 C Uiso 0.5680(10) -0.2167(3) 0.4746(7) 1.000 0.025(3)
C92 C Uiso 0.4890(10) -0.2243(3) 0.3293(7) 1.000 0.017(3)
C93 C Uiso 0.4218(9) -0.2118(2) 0.2517(7) 1.000 0.013(3)
C94 C Uiso 0.3890(10) -0.2308(3) 0.1790(7) 1.000 0.019(3)
C95 C Uiso 0.3200(10) -0.2174(3) 0.1052(7) 1.000 0.019(3)
C96 C Uiso 0.2900(10) -0.1862(3) 0.1073(7) 1.000 0.022(3)
C97 C Uiso 0.3300(10) -0.1689(3) 0.1821(7) 1.000 0.023(3)
Cr50 Cr Uani 0.92414(16) -0.31962(4) 0.46702(12) 1.000 0.0162(7)
S53 S Uani 0.5640(3) -0.32903(8) 0.5730(2) 1.000 0.0365(12)
S56 S Uani 0.6987(3) -0.33714(9) 0.1897(2) 1.000 0.0457(14)
S59 S Uani 1.1337(3) -0.40076(7) 0.6175(2) 1.000 0.0309(11)
S60 S Uani 1.2681(3) -0.28838(7) 0.3579(2) 1.000 0.0284(11)
N51 N Uiso 0.7734(8) -0.3279(2) 0.5088(6) 1.000 0.021(2)
N54 N Uiso 0.8506(9) -0.3307(2) 0.3464(6) 1.000 0.029(3)
N57 N Uiso 0.9901(8) -0.3620(2) 0.5028(6) 1.000 0.023(2)
N62 N Uiso 1.0741(8) -0.3080(2) 0.4278(6) 1.000 0.019(2)
N75 N Uiso 0.8793(8) -0.2731(2) 0.4458(5) 1.000 0.016(2)
N84 N Uiso 0.9822(8) -0.3016(2) 0.5901(6) 1.000 0.017(2)
C52 C Uiso 0.6870(10) -0.3285(3) 0.5364(7) 1.000 0.020(3)
C55 C Uiso 0.7870(10) -0.3335(3) 0.2828(8) 1.000 0.025(3)
C58 C Uiso 1.0500(11) -0.3785(3) 0.5496(8) 1.000 0.025(3)
C61 C Uiso 1.1550(10) -0.3001(2) 0.3989(7) 1.000 0.015(3)
C71 C Uiso 0.8860(10) -0.2227(3) 0.5191(7) 1.000 0.023(3)
C72 C Uiso 0.8392(11) -0.2082(3) 0.4404(8) 1.000 0.028(3)
C73 C Uiso 0.8140(10) -0.2267(3) 0.3668(7) 1.000 0.024(3)
C74 C Uiso 0.8329(9) -0.2589(3) 0.3715(7) 1.000 0.018(3)
C76 C Uiso 0.9092(9) -0.2550(3) 0.5192(7) 1.000 0.017(3)
C77 C Uiso 0.9634(9) -0.2705(3) 0.5957(7) 1.000 0.015(3)
C78 C Uiso 0.9940(10) -0.2535(3) 0.6740(7) 1.000 0.024(3)
C79 C Uiso 0.9686(11) -0.2207(3) 0.6715(8) 1.000 0.027(3)
C80 C Uiso 0.9176(11) -0.2057(3) 0.5992(8) 1.000 0.031(3)
C81 C Uiso 1.0470(10) -0.2696(3) 0.7466(7) 1.000 0.025(3)
C82 C Uiso 1.0630(10) -0.3011(3) 0.7431(7) 1.000 0.024(3)
C83 C Uiso 1.0300(10) -0.3162(3) 0.6634(7) 1.000 0.023(3)
Se1 Se Uani 0.28704(11) -0.05661(3) 0.93810(8) 1.000 0.0183(4)
Se4 Se Uani 0.50920(10) -0.05564(3) 0.84513(8) 1.000 0.0180(5)
Se7 Se Uani 0.51130(10) 0.02344(3) 0.85306(8) 1.000 0.0172(5)
Se10 Se Uani 0.29020(10) 0.02222(3) 0.94729(8) 1.000 0.0164(5)
C2 C Uiso 0.3498(9) -0.0957(3) 0.9095(7) 1.000 0.015(3)
C3 C Uiso 0.4470(10) -0.0950(3) 0.8711(7) 1.000 0.020(3)
C5 C Uiso 0.3970(10) -0.0334(3) 0.8932(7) 1.000 0.014(3)
C6 C Uiso 0.4008(9) 0.0002(2) 0.8987(7) 1.000 0.011(3)
C8 C Uiso 0.4498(9) 0.0619(2) 0.8830(6) 1.000 0.012(3)
C9 C Uiso 0.3500(10) 0.0614(3) 0.9213(7) 1.000 0.018(3)
C11 C Uiso 0.2940(10) 0.0901(3) 0.9479(7) 1.000 0.023(3)
C12 C Uiso 0.5120(10) 0.0905(3) 0.8634(7) 1.000 0.017(3)
C13 C Uiso 0.5100(10) -0.1228(3) 0.8429(7) 1.000 0.018(3)
C14 C Uiso 0.2890(10) -0.1235(3) 0.9349(7) 1.000 0.017(3)
Se15 Se Uani 0.32668(11) -0.07472(3) 0.64128(8) 1.000 0.0216(5)
Se17 Se Uani 0.10490(11) -0.08013(3) 0.73288(8) 1.000 0.0207(5)
Se23 Se Uani 0.31113(11) 0.00363(3) 0.65134(8) 1.000 0.0194(5)
Se26 Se Uani 0.09450(10) -0.00209(3) 0.74916(8) 1.000 0.0169(4)
C16 C Uiso 0.2098(9) -0.0549(2) 0.6886(7) 1.000 0.012(3)
C18 C Uiso 0.1720(10) -0.1173(3) 0.6985(7) 1.000 0.023(3)
C19 C Uiso 0.2700(10) -0.1150(3) 0.6625(7) 1.000 0.022(3)
C20 C Uiso 0.3359(11) -0.1418(3) 0.6319(8) 1.000 0.032(3)
C21 C Uiso 0.1149(11) -0.1471(3) 0.7170(8) 1.000 0.032(3)
C22 C Uiso 0.2079(9) -0.0214(2) 0.6968(6) 1.000 0.009(3)
C24 C Uiso 0.2430(10) 0.0409(3) 0.6855(7) 1.000 0.020(3)
C25 C Uiso 0.1486(9) 0.0385(2) 0.7264(7) 1.000 0.012(3)
C27 C Uiso 0.0839(9) 0.0645(3) 0.7591(7) 1.000 0.018(3)
C28 C Uiso 0.3010(10) 0.0697(3) 0.6614(7) 1.000 0.019(3)
Se29 Se Uani -0.12922(11) 0.01298(3) 0.87244(8) 1.000 0.0220(4)
Se31 Se Uani -0.03996(11) -0.05183(3) 0.95955(8) 1.000 0.0236(5)
C30 C Uiso -0.0340(10) -0.0080(3) 0.9665(7) 1.000 0.019(3)
C32 C Uiso -0.1440(10) -0.0522(3) 0.8498(7) 1.000 0.017(3)
C33 C Uiso -0.1800(10) -0.0247(3) 0.8145(7) 1.000 0.021(3)
C34 C Uiso -0.2600(11) -0.0207(3) 0.7281(8) 1.000 0.025(3)
C35 C Uiso -0.1760(10) -0.0846(3) 0.8159(7) 1.000 0.019(3)
Se36 Se Uani 0.11934(11) -0.03601(3) 0.44506(8) 1.000 0.0189(5)
Se39 Se Uani -0.09901(11) -0.04306(3) 0.54246(8) 1.000 0.0192(5)
C37 C Uiso 0.0590(10) -0.0770(3) 0.4608(7) 1.000 0.016(3)
C38 C Uiso -0.0340(10) -0.0800(3) 0.5017(7) 1.000 0.023(3)
C40 C Uiso 0.0049(9) -0.0162(2) 0.4979(7) 1.000 0.013(3)
C41 C Uiso -0.0920(10) -0.1100(3) 0.5204(7) 1.000 0.022(3)
C42 C Uiso 0.1230(10) -0.1028(3) 0.4259(7) 1.000 0.021(3)
Cl99 Cl Uani 0.5277(6) 0.47039(16) 0.0338(6) 1.000 0.157(4)
C98 C Uani 0.569(3) 0.5108(9) 0.046(3) 0.500 0.090(18)
H851 H Uiso 0.40400 -0.27660 0.13020 1.000 0.0308
H861 H Uiso 0.51560 -0.29710 0.25680 1.000 0.0395
H881 H Uiso 0.59690 -0.29130 0.42140 1.000 0.0409
H891 H Uiso 0.62630 -0.25700 0.54370 1.000 0.0343
H901 H Uiso 0.58650 -0.20200 0.52550 1.000 0.0305
H951 H Uiso 0.29320 -0.23070 0.05280 1.000 0.0205
H961 H Uiso 0.24170 -0.17630 0.05420 1.000 0.0226
H971 H Uiso 0.30840 -0.14600 0.18380 1.000 0.0220
H721 H Uiso 0.82080 -0.18510 0.43720 1.000 0.0348
H731 H Uiso 0.78320 -0.21680 0.30900 1.000 0.0280
H741 H Uiso 0.80980 -0.27220 0.31720 1.000 0.0185
H791 H Uiso 0.99200 -0.20850 0.72840 1.000 0.0344
H801 H Uiso 0.89870 -0.18220 0.59980 1.000 0.0330
H811 H Uiso 1.07490 -0.25750 0.80330 1.000 0.0325
H821 H Uiso 1.09780 -0.31330 0.79820 1.000 0.0303
H831 H Uiso 1.04420 -0.33930 0.66040 1.000 0.0314
H111 H Uiso 0.22130 0.08490 0.97250 1.000 0.0265
H112 H Uiso 0.35160 0.10100 0.99590 1.000 0.0265
H113 H Uiso 0.27290 0.10520 0.89910 1.000 0.0265
H121 H Uiso 0.47200 0.10970 0.88220 1.000 0.0208
H122 H Uiso 0.59690 0.09080 0.89300 1.000 0.0208
H123 H Uiso 0.51070 0.09250 0.79840 1.000 0.0208
H131 H Uiso 0.57940 -0.11640 0.81650 1.000 0.0222
H132 H Uiso 0.53800 -0.13720 0.89330 1.000 0.0222
H133 H Uiso 0.45430 -0.13530 0.79770 1.000 0.0222
H141 H Uiso 0.21760 -0.11750 0.96150 1.000 0.0219
H142 H Uiso 0.34200 -0.13670 0.97780 1.000 0.0219
H143 H Uiso 0.25830 -0.13690 0.88200 1.000 0.0219
H201 H Uiso 0.30130 -0.16210 0.64700 1.000 0.0371
H202 H Uiso 0.42230 -0.14150 0.66080 1.000 0.0371
H203 H Uiso 0.33250 -0.14080 0.56760 1.000 0.0371
H211 H Uiso 0.04120 -0.14270 0.74230 1.000 0.0421
H212 H Uiso 0.17040 -0.15960 0.76070 1.000 0.0421
H213 H Uiso 0.09190 -0.15970 0.66300 1.000 0.0421
H271 H Uiso 0.01820 0.05590 0.78690 1.000 0.0214
H272 H Uiso 0.13790 0.07700 0.80310 1.000 0.0214
H273 H Uiso 0.04870 0.07840 0.70970 1.000 0.0214
H281 H Uiso 0.36770 0.06560 0.63100 1.000 0.0226
H282 H Uiso 0.32980 0.08320 0.71450 1.000 0.0226
H283 H Uiso 0.24070 0.08340 0.62090 1.000 0.0226
H341 H Uiso -0.28210 -0.04210 0.70210 1.000 0.0269
H342 H Uiso -0.33470 -0.01000 0.73610 1.000 0.0269
H343 H Uiso -0.22090 -0.00870 0.68670 1.000 0.0269
H351 H Uiso -0.13690 -0.10100 0.85840 1.000 0.0183
H352 H Uiso -0.26540 -0.08840 0.80980 1.000 0.0183
H353 H Uiso -0.15330 -0.08850 0.75840 1.000 0.0183
H411 H Uiso -0.16110 -0.10570 0.55170 1.000 0.0272
H412 H Uiso -0.03460 -0.12360 0.55920 1.000 0.0272
H413 H Uiso -0.12300 -0.12140 0.46560 1.000 0.0272
H421 H Uiso 0.18880 -0.09500 0.39810 1.000 0.0279
H422 H Uiso 0.15360 -0.11820 0.47220 1.000 0.0279
H423 H Uiso 0.06500 -0.11440 0.37910 1.000 0.0279
H981 H Uiso 0.65580 0.51400 0.04390 0.500 0.1115
H982 H Uiso 0.56070 0.51840 0.10940 0.500 0.1115

loop_
_atom_type_symbol
_atom_type_description
_atom_type_scat_dispersion_real
_atom_type_scat_dispersion_imag
_atom_type_scat_source
Se Se -0.7943 1.1372 'International Tables Vol C Tables 4.2.6.8 and 6.1.1.4'
S S 0.3331 0.5567 'International Tables Vol C Tables 4.2.6.8 and 6.1.1.4'
N N 0.0311 0.0180 'International Tables Vol C Tables 4.2.6.8 and 6.1.1.4'
Cr Cr -0.1635 2.4439 'International Tables Vol C Tables 4.2.6.8 and 6.1.1.4'
Cl Cl 0.3639 0.7018 'International Tables Vol C Tables 4.2.6.8 and 6.1.1.4'
H H 0.0000 0.0000 'International Tables Vol C Tables 4.2.6.8 and 6.1.1.4'
C C 0.0181 0.0091 'International Tables Vol C Tables 4.2.6.8 and 6.1.1.4'

loop_
_geom_angle_atom_site_label_1
_geom_angle_atom_site_label_2
_geom_angle_atom_site_label_3
_geom_angle
_geom_angle_site_symmetry_1
_geom_angle_site_symmetry_2
_geom_angle_site_symmetry_3
_geom_angle_publ_flag
C2 Se1 C5 94.3(5) . . . yes
C3 Se4 C5 93.3(5) . . . yes
C6 Se7 C8 93.7(4) . . . yes
C6 Se10 C9 93.8(5) . . . yes
C16 Se15 C19 93.1(5) . . . yes
C16 Se17 C18 93.7(5) . . . yes
C22 Se23 C24 93.4(5) . . . yes
C22 Se26 C25 92.9(4) . . . yes
C30 Se29 C33 93.0(5) . . . yes
C30 Se31 C32 94.1(5) . . . yes
C37 Se36 C40 93.6(4) . . . yes
C38 Se39 C40 94.4(5) . . . yes
N47 Cr43 N98 87.8(4) . . . yes
N44 Cr43 N47 93.1(4) . . . yes
N47 Cr43 N91 89.3(4) . . . yes
N44 Cr43 N98 93.5(4) . . . yes
N47 Cr43 N65 89.7(4) . . . yes
N44 Cr43 N65 91.1(4) . . . yes
N65 Cr43 N98 174.9(4) . . . yes
N68 Cr43 N91 84.7(4) . . . yes
N68 Cr43 N98 89.0(4) . . . yes
N91 Cr43 N98 79.6(4) . . . yes
N44 Cr43 N91 172.6(4) . . . yes
N44 Cr43 N68 92.6(4) . . . yes
N65 Cr43 N68 93.0(4) . . . yes
N65 Cr43 N91 96.0(4) . . . yes
N47 Cr43 N68 173.7(4) . . . yes
N54 Cr50 N84 170.3(4) . . . yes
N57 Cr50 N62 90.4(4) . . . yes
N75 Cr50 N84 79.6(3) . . . yes
N57 Cr50 N84 92.0(4) . . . yes
N62 Cr50 N75 85.0(4) . . . yes
N62 Cr50 N84 92.0(4) . . . yes
N54 Cr50 N75 91.5(3) . . . yes
N51 Cr50 N54 91.0(4) . . . yes
N51 Cr50 N57 93.1(4) . . . yes
N57 Cr50 N75 170.3(4) . . . yes
N54 Cr50 N62 90.9(4) . . . yes
N51 Cr50 N62 175.7(4) . . . yes
N51 Cr50 N84 85.4(4) . . . yes
N54 Cr50 N57 97.1(4) . . . yes
N51 Cr50 N75 91.0(4) . . . yes
C98 Cl99 C98 75.5(19) . . 3_665 yes
Cr43 N44 C45 172.8(9) . . . yes
Cr43 N47 C48 173.5(9) . . . yes
Cr43 N65 C64 147.4(9) . . . yes
Cr43 N68 C67 163.4(9) . . . yes
C90 N91 C92 119.6(10) . . . yes
Cr43 N91 C92 112.7(8) . . . yes
Cr43 N91 C90 127.7(8) . . . yes
Cr43 N98 C97 128.8(8) . . . yes
Cr43 N98 C93 113.6(7) . . . yes
C93 N98 C97 117.6(9) . . . yes
Cr50 N51 C52 170.6(9) . . . yes
Cr50 N54 C55 164.1(10) . . . yes
Cr50 N57 C58 152.2(9) . . . yes
Cr50 N62 C61 174.1(9) . . . yes
C74 N75 C76 117.9(10) . . . yes
Cr50 N75 C74 128.9(7) . . . yes
Cr50 N75 C76 113.0(7) . . . yes
C77 N84 C83 116.9(10) . . . yes
Cr50 N84 C83 129.6(8) . . . yes
Cr50 N84 C77 113.5(7) . . . yes
S46 C45 N44 178.0(10) . . . yes
S49 C48 N47 178.4(11) . . . yes
S63 C64 N65 177.5(11) . . . yes
S66 C67 N68 178.4(12) . . . yes
C86 C85 C94 121.0(11) . . . no
C85 C86 C87 121.4(12) . . . no
C86 C87 C88 125.3(12) . . . no
C86 C87 C92 119.5(10) . . . no
C88 C87 C92 115.2(10) . . . no
C87 C88 C89 120.0(12) . . . no
C88 C89 C90 120.8(11) . . . no
N91 C90 C89 120.7(11) . . . yes
N91 C92 C87 123.6(10) . . . yes
C87 C92 C93 118.6(10) . . . no
N91 C92 C93 117.6(11) . . . yes
N98 C93 C92 116.3(9) . . . yes
C92 C93 C94 120.1(9) . . . no
N98 C93 C94 123.6(10) . . . yes
C93 C94 C95 117.5(11) . . . no
C85 C94 C93 119.1(10) . . . no
C85 C94 C95 123.3(11) . . . no
C94 C95 C96 119.0(11) . . . no
C95 C96 C97 119.3(11) . . . no
N98 C97 C96 123.0(11) . . . yes
C86 C85 H851 119.25 . . . no
C94 C85 H851 119.76 . . . no
C85 C86 H861 119.51 . . . no
C87 C86 H861 119.07 . . . no
C87 C88 H881 119.87 . . . no
C89 C88 H881 120.13 . . . no
C88 C89 H891 119.20 . . . no
C90 C89 H891 120.01 . . . no
N91 C90 H901 118.41 . . . no
C89 C90 H901 120.89 . . . no
C94 C95 H951 119.10 . . . no
C96 C95 H951 121.92 . . . no
C95 C96 H961 119.48 . . . no
C97 C96 H961 121.24 . . . no
N98 C97 H971 117.49 . . . no
C96 C97 H971 119.47 . . . no
S53 C52 N51 178.6(11) . . . yes
S56 C55 N54 178.2(11) . . . yes
S59 C58 N57 178.2(12) . . . yes
S60 C61 N62 179.0(9) . . . yes
C72 C71 C76 118.8(11) . . . no
C72 C71 C80 122.5(12) . . . no
C76 C71 C80 118.6(10) . . . no
C71 C72 C73 117.8(12) . . . no
C72 C73 C74 121.0(11) . . . no
N75 C74 C73 122.1(10) . . . yes
C71 C76 C77 121.2(10) . . . no
N75 C76 C77 116.5(11) . . . yes
N75 C76 C71 122.2(10) . . . yes
N84 C77 C76 117.4(10) . . . yes
C76 C77 C78 119.6(11) . . . no
N84 C77 C78 123.0(10) . . . yes
C77 C78 C79 117.6(10) . . . no
C77 C78 C81 117.4(12) . . . no
C79 C78 C81 125.0(11) . . . no
C78 C79 C80 123.4(11) . . . no
C71 C80 C79 119.6(12) . . . no
C78 C81 C82 120.5(11) . . . no
C81 C82 C83 118.5(11) . . . no
N84 C83 C82 123.6(11) . . . yes
C71 C72 H721 121.60 . . . no
C73 C72 H721 120.57 . . . no
C72 C73 H731 119.50 . . . no
C74 C73 H731 119.50 . . . no
C73 C74 H741 119.67 . . . no
N75 C74 H741 118.25 . . . no
C78 C79 H791 117.10 . . . no
C80 C79 H791 119.55 . . . no
C79 C80 H801 121.54 . . . no
C71 C80 H801 118.82 . . . no
C78 C81 H811 118.82 . . . no
C82 C81 H811 120.68 . . . no
C81 C82 H821 120.44 . . . no
C83 C82 H821 121.02 . . . no
N84 C83 H831 117.89 . . . no
C82 C83 H831 118.54 . . . no
Se1 C2 C3 117.2(9) . . . yes
Se1 C2 C14 115.7(8) . . . yes
C3 C2 C14 127.1(12) . . . no
Se4 C3 C2 118.8(10) . . . yes
C2 C3 C13 126.0(12) . . . no
Se4 C3 C13 115.1(8) . . . yes
Se1 C5 C6 122.2(8) . . . yes
Se1 C5 Se4 116.4(7) . . . yes
Se4 C5 C6 121.3(8) . . . yes
Se7 C6 C5 122.0(8) . . . yes
Se10 C6 C5 121.3(8) . . . yes
Se7 C6 Se10 116.6(5) . . . yes
C9 C8 C12 124.7(9) . . . no
Se7 C8 C9 117.9(8) . . . yes
Se7 C8 C12 117.4(8) . . . yes
C8 C9 C11 122.8(11) . . . no
Se10 C9 C11 119.2(8) . . . yes
Se10 C9 C8 117.8(9) . . . yes
C9 C11 H113 112.70 . . . no
H111 C11 H112 107.28 . . . no
H111 C11 H113 109.22 . . . no
H112 C11 H113 107.59 . . . no
C9 C11 H111 110.67 . . . no
C9 C11 H112 109.19 . . . no
H121 C12 H122 108.06 . . . no
C8 C12 H121 110.87 . . . no
C8 C12 H123 110.68 . . . no
H121 C12 H123 107.00 . . . no
H122 C12 H123 107.62 . . . no
C8 C12 H122 112.40 . . . no
C3 C13 H133 110.20 . . . no
H132 C13 H133 107.09 . . . no
C3 C13 H131 111.28 . . . no
C3 C13 H132 111.31 . . . no
H131 C13 H132 108.78 . . . no
H131 C13 H133 108.04 . . . no
H141 C14 H142 108.14 . . . no
C2 C14 H143 110.71 . . . no
C2 C14 H141 111.08 . . . no
H142 C14 H143 107.92 . . . no
H141 C14 H143 106.55 . . . no
C2 C14 H142 112.22 . . . no
Se15 C16 Se17 116.6(5) . . . yes
Se15 C16 C22 121.1(7) . . . yes
Se17 C16 C22 122.1(8) . . . yes
Se17 C18 C19 117.9(10) . . . yes
C19 C18 C21 124.9(12) . . . no
Se17 C18 C21 117.1(8) . . . yes
C18 C19 C20 125.6(12) . . . no
Se15 C19 C20 115.8(8) . . . yes
Se15 C19 C18 118.5(10) . . . yes
Se23 C22 Se26 117.5(5) . . . yes
Se26 C22 C16 120.5(7) . . . yes
Se23 C22 C16 121.9(7) . . . yes
C25 C24 C28 127.9(11) . . . no
Se23 C24 C25 118.1(9) . . . yes
Se23 C24 C28 114.0(8) . . . yes
Se26 C25 C27 115.2(8) . . . yes
C24 C25 C27 126.6(10) . . . no
Se26 C25 C24 118.1(8) . . . yes
H201 C20 H203 109.02 . . . no
H202 C20 H203 108.04 . . . no
C19 C20 H201 110.43 . . . no
C19 C20 H203 110.70 . . . no
H201 C20 H202 107.64 . . . no
C19 C20 H202 110.91 . . . no
C18 C21 H211 109.99 . . . no
C18 C21 H213 111.28 . . . no
H211 C21 H213 108.32 . . . no
H212 C21 H213 109.11 . . . no
H211 C21 H212 108.06 . . . no
C18 C21 H212 110.00 . . . no
C25 C27 H273 110.07 . . . no
C25 C27 H271 109.39 . . . no
C25 C27 H272 110.71 . . . no
H272 C27 H273 109.15 . . . no
H271 C27 H272 108.92 . . . no
H271 C27 H273 108.56 . . . no
C24 C28 H282 111.38 . . . no
C24 C28 H283 110.23 . . . no
H281 C28 H283 107.53 . . . no
H282 C28 H283 105.15 . . . no
H281 C28 H282 108.92 . . . no
C24 C28 H281 113.24 . . . no
Se31 C30 C30 123.5(9) . . 3_557 yes
Se29 C30 C30 121.7(10) . . 3_557 yes
Se29 C30 Se31 114.8(6) . . . yes
C33 C32 C35 129.0(10) . . . no
Se31 C32 C33 117.5(9) . . . yes
Se31 C32 C35 113.4(8) . . . yes
C32 C33 C34 124.5(11) . . . no
Se29 C33 C34 114.8(9) . . . yes
Se29 C33 C32 120.6(9) . . . yes
C33 C34 H341 108.98 . . . no
C33 C34 H342 110.13 . . . no
C33 C34 H343 111.58 . . . no
H341 C34 H342 107.72 . . . no
H341 C34 H343 108.57 . . . no
H342 C34 H343 109.76 . . . no
C32 C35 H353 112.72 . . . no
C32 C35 H352 110.91 . . . no
H352 C35 H353 107.79 . . . no
H351 C35 H352 105.74 . . . no
H351 C35 H353 108.52 . . . no
C32 C35 H351 110.87 . . . no
Se36 C37 C42 115.1(8) . . . yes
C38 C37 C42 126.1(12) . . . no
Se36 C37 C38 118.9(10) . . . yes
Se39 C38 C41 115.8(8) . . . yes
C37 C38 C41 126.2(11) . . . no
Se39 C38 C37 117.9(10) . . . yes
Se36 C40 C40 122.7(8) . . 3_556 yes
Se39 C40 C40 122.1(8) . . 3_556 yes
Se36 C40 Se39 115.1(4) . . . yes
C38 C41 H411 110.29 . . . no
C38 C41 H412 110.48 . . . no
H411 C41 H412 107.55 . . . no
H411 C41 H413 108.00 . . . no
C38 C41 H413 111.03 . . . no
H412 C41 H413 109.39 . . . no
C37 C42 H422 111.31 . . . no
C37 C42 H423 108.74 . . . no
C37 C42 H421 111.84 . . . no
H421 C42 H423 107.55 . . . no
H422 C42 H423 107.27 . . . no
H421 C42 H422 109.95 . . . no
Cl99 C98 Cl99 105(2) . . 3_665 yes
Cl99 C98 H981 111.73 . . . no
Cl99 C98 H982 109.27 . . . no
H981 C98 H982 103.72 . . . no
Cl99 C98 H981 115.37 3_665 . . no
Cl99 C98 H982 112.28 3_665 . . no

loop_
_geom_bond_atom_site_label_1
_geom_bond_atom_site_label_2
_geom_bond_distance
_geom_bond_site_symmetry_1
_geom_bond_site_symmetry_2
_geom_bond_publ_flag
Se1 C5 1.844(12) . . yes
Se1 C2 1.913(13) . . yes
Se4 C5 1.866(12) . . yes
Se4 C3 1.909(13) . . yes
Se7 C6 1.855(10) . . yes
Se7 C8 1.889(9) . . yes
Se10 C9 1.891(13) . . yes
Se10 C6 1.852(10) . . yes
Se15 C16 1.852(10) . . yes
Se15 C19 1.900(13) . . yes
Se17 C16 1.845(10) . . yes
Se17 C18 1.893(13) . . yes
Se23 C24 1.901(13) . . yes
Se23 C22 1.835(10) . . yes
Se26 C22 1.853(10) . . yes
Se26 C25 1.907(9) . . yes
Se29 C33 1.898(13) . . yes
Se29 C30 1.901(12) . . yes
Se31 C30 1.888(13) . . yes
Se31 C32 1.913(11) . . yes
Se36 C40 1.876(10) . . yes
Se36 C37 1.926(13) . . yes
Se39 C38 1.912(13) . . yes
Se39 C40 1.881(10) . . yes
Cr43 N44 1.974(9) . . yes
Cr43 N65 2.008(9) . . yes
Cr43 N91 2.083(9) . . yes
Cr43 N47 1.999(10) . . yes
Cr43 N98 2.058(8) . . yes
Cr43 N68 2.010(10) . . yes
Cr50 N57 2.015(9) . . yes
Cr50 N84 2.074(9) . . yes
Cr50 N75 2.078(9) . . yes
Cr50 N54 1.986(10) . . yes
Cr50 N62 1.993(10) . . yes
Cr50 N51 1.989(10) . . yes
S46 C45 1.621(13) . . yes
S49 C48 1.622(12) . . yes
S63 C64 1.612(13) . . yes
S66 C67 1.623(12) . . yes
S53 C52 1.616(12) . . yes
S56 C55 1.631(13) . . yes
S59 C58 1.617(13) . . yes
S60 C61 1.627(12) . . yes
Cl99 C98 1.72(4) . 3_665 yes
Cl99 C98 1.80(4) . . yes
N44 C45 1.165(15) . . yes
N47 C48 1.154(15) . . yes
N65 C64 1.164(15) . . yes
N68 C67 1.136(15) . . yes
N91 C92 1.341(15) . . yes
N91 C90 1.340(14) . . yes
N98 C93 1.359(12) . . yes
N98 C97 1.333(14) . . yes
N51 C52 1.151(15) . . yes
N54 C55 1.134(16) . . yes
N57 C58 1.157(16) . . yes
N62 C61 1.154(15) . . yes
N75 C74 1.338(14) . . yes
N75 C76 1.380(14) . . yes
N84 C83 1.338(15) . . yes
N84 C77 1.360(15) . . yes
C85 C86 1.338(17) . . no
C85 C94 1.434(18) . . no
C86 C87 1.407(17) . . no
C87 C92 1.426(18) . . no
C87 C88 1.419(17) . . no
C88 C89 1.372(18) . . no
C89 C90 1.392(18) . . no
C92 C93 1.425(15) . . no
C93 C94 1.397(15) . . no
C94 C95 1.405(16) . . no
C95 C96 1.387(18) . . no
C96 C97 1.395(16) . . no
C85 H851 1.0160 . . no
C86 H861 1.0171 . . no
C88 H881 1.0422 . . no
C89 H891 1.0111 . . no
C90 H901 1.0094 . . no
C95 H951 1.0025 . . no
C96 H961 1.0091 . . no
C97 H971 1.0171 . . no
C71 C76 1.414(18) . . no
C71 C80 1.441(17) . . no
C71 C72 1.400(17) . . no
C72 C73 1.387(17) . . no
C73 C74 1.402(18) . . no
C76 C77 1.415(16) . . no
C77 C78 1.416(16) . . no
C78 C79 1.440(18) . . no
C78 C81 1.378(16) . . no
C79 C80 1.344(18) . . no
C81 C82 1.369(18) . . no
C82 C83 1.398(16) . . no
C72 H721 1.0150 . . no
C73 H731 1.0058 . . no
C74 H741 1.0196 . . no
C79 H791 1.0273 . . no
C80 H801 1.0340 . . no
C81 H811 1.0297 . . no
C82 H821 1.0282 . . no
C83 H831 1.0091 . . no
C2 C14 1.474(17) . . no
C2 C3 1.359(16) . . no
C3 C13 1.503(18) . . no
C5 C6 1.448(16) . . no
C8 C12 1.481(15) . . no
C8 C9 1.384(15) . . no
C9 C11 1.485(18) . . no
C11 H111 1.0048 . . no
C11 H112 1.0240 . . no
C11 H113 0.9990 . . no
C12 H123 1.0172 . . no
C12 H121 1.0134 . . no
C12 H122 1.0054 . . no
C13 H133 1.0203 . . no
C13 H132 1.0097 . . no
C13 H131 0.9992 . . no
C14 H143 1.0192 . . no
C14 H142 1.0006 . . no
C14 H141 1.0165 . . no
C16 C22 1.447(12) . . no
C18 C21 1.491(18) . . no
C18 C19 1.349(16) . . no
C19 C20 1.503(18) . . no
C24 C28 1.486(18) . . no
C24 C25 1.357(16) . . no
C25 C27 1.483(15) . . no
C20 H203 1.0000 . . no
C20 H202 1.0178 . . no
C20 H201 1.0044 . . no
C21 H211 1.0139 . . no
C21 H212 1.0056 . . no
C21 H213 0.9991 . . no
C27 H273 1.0043 . . no
C27 H271 1.0057 . . no
C27 H272 0.9995 . . no
C28 H283 1.0374 . . no
C28 H281 0.9863 . . no
C28 H282 1.0198 . . no
C30 C30 1.377(16) . 3_557 no
C32 C33 1.340(18) . . no
C32 C35 1.513(18) . . no
C33 C34 1.506(17) . . no
C34 H343 0.9944 . . no
C34 H342 1.0017 . . no
C34 H341 1.0201 . . no
C35 H352 1.0293 . . no
C35 H351 1.0183 . . no
C35 H353 0.9930 . . no
C37 C38 1.345(16) . . no
C37 C42 1.487(17) . . no
C38 C41 1.504(18) . . no
C40 C40 1.400(12) . 3_556 no
C41 H412 1.0032 . . no
C41 H413 0.9974 . . no
C41 H411 1.0204 . . no
C42 H423 1.0292 . . no
C42 H421 0.9945 . . no
C42 H422 0.9987 . . no
C98 H981 1.0142 . . no
C98 H982 1.0635 . . no

loop_
_geom_contact_atom_site_label_1
_geom_contact_atom_site_label_2
_geom_contact_distance
_geom_contact_site_symmetry_1
_geom_contact_site_symmetry_2
_geom_contact_publ_flag
Se1 C8 3.754(10) . . no
Se1 Se17 3.656(2) . . no
Se1 Se31 3.840(3) . . no
Se1 Se10 3.393(2) . . no
Se1 Se7 3.929(3) . . no
Se4 C9 3.736(11) . . no
Se4 Se7 3.403(2) . . no
Se4 Se15 3.592(2) . . no
Se4 C34 3.788(13) . 1_655 no
Se4 Se10 3.913(3) . . no
Se7 S46 3.640(5) . . no
Se7 Se4 3.403(2) . . no
Se7 Se1 3.929(3) . . no
Se7 C24 3.760(12) . . no
Se7 Se23 3.666(2) . . no
Se10 Se4 3.913(3) . . no
Se10 C30 3.502(12) . 3_557 no
Se10 Se29 3.935(3) . 3_557 no
Se10 Se26 3.650(2) . . no
Se10 C25 3.620(11) . . no
Se10 Se1 3.393(2) . . no
Se10 Se31 3.673(2) . 3_557 no
Se15 C37 3.798(11) . . no
Se15 Se36 3.914(3) . . no
Se15 Se4 3.592(2) . . no
Se15 S63 3.547(4) . . no
Se15 C3 3.722(11) . . no
Se15 Se23 3.379(2) . . no
Se17 Se26 3.369(2) . . no
Se17 Se1 3.656(2) . . no
Se17 C38 3.688(11) . . no
Se17 Se39 3.804(3) . . no
Se17 C2 3.647(11) . . no
Se17 C35 3.691(12) . . no
Se23 C98 3.69(4) . 4_555 no
Se23 Se36 3.961(3) . . no
Se23 Se15 3.379(2) . . no
Se23 Cl99 3.525(8) . 4_555 no
Se23 Se39 3.928(3) . 3_556 no
Se23 C98 3.60(4) . 2_645 no
Se23 Se7 3.666(2) . . no
Se26 Se17 3.369(2) . . no
Se26 Se10 3.650(2) . . no
Se26 Se39 3.999(3) . . no
Se26 Se29 3.534(2) . . no
Se26 Se36 3.918(3) . 3_556 no
Se26 C33 3.617(12) . . no
Se29 Se10 3.935(3) . . no
Se29 S59 3.713(4) . . no
Se29 Se26 3.534(2) . . no
Se29 S46 3.595(5) . . no
Se29 Se31 3.420(2) . 3_557 no
Se31 C58 3.394(13) . . no
Se31 S59 3.539(4) . . no
Se31 Se1 3.840(3) . . no
Se31 Se10 3.673(2) . . no
Se31 Se29 3.420(2) . 3_557 no
Se36 S46 3.655(5) . . no
Se36 Se39 3.416(2) . 3_556 no
Se36 Se23 3.961(3) . . no
Se36 Se26 3.918(3) . . no
Se36 Se15 3.914(3) . . no
Se36 C25 3.717(11) . . no
Se39 Se36 3.416(2) . 3_556 no
Se39 Se17 3.804(3) . . no
Se39 Se26 3.999(3) . . no
Se39 Se23 3.928(3) . . no
Se39 C28 3.780(11) . . no
Se39 C24 3.660(11) . . no
Se1 H122 3.1124 . . no
Se4 H352 3.0844 . 1_655 no
Se7 H342 3.1110 . 1_655 no
Se17 H353 3.0864 . . no
Se23 H982 3.1980 . 4_555 no
Se23 H981 3.1722 . 2_645 no
Se29 H271 2.9767 . . no
Se31 H111 2.8767 . . no
Se36 H343 3.1847 . 3_556 no
Se39 H981 3.0890 . . no
Se39 H343 3.2148 . . no
Se39 H283 3.2767 . . no
Cl99 S63 3.368(9) . . no
Cl99 Se23 3.525(8) . . no
Cl99 S46 3.272(10) . . no
Cl99 H281 3.0111 . . no
S46 Se29 3.595(5) . 3_556 no
S46 Cl99 3.272(10) . 2_645 no
S46 C12 3.696(12) . 3_656 no
S46 Se36 3.655(5) . . no
S46 C34 3.467(13) . 3_556 no
S46 S59 3.558(6) . 4_444 no
S46 Se7 3.640(5) . 3_656 no
S49 C83 3.426(12) . 4_544 no
S49 C82 3.553(13) . 4_544 no
S53 C96 3.353(12) . 4_545 no
S53 C97 3.430(12) . 4_545 no
S53 C88 3.615(13) . . no
S53 C95 3.551(13) . 4_545 no
S53 C48 3.688(12) . 4_545 no
S56 N65 3.547(10) . 4_544 no
S56 S63 3.645(6) . 4_544 no
S56 C64 3.346(12) . 4_544 no
S56 C80 3.603(13) . 4_544 no
S59 S46 3.558(6) . 4_645 no
S59 Se29 3.713(4) . 2_646 no
S59 Se31 3.539(4) . 4_644 no
S59 C45 3.692(12) . 4_645 no
S60 C87 3.248(12) . 1_655 no
S60 C86 3.257(13) . 1_655 no
S60 C88 3.548(14) . 1_655 no
S63 S56 3.645(6) . 4_545 no
S63 Se15 3.547(4) . . no
S63 C98 3.44(4) . 4_555 no
S63 Cl99 3.368(9) . 2_645 no
S66 C76 3.668(12) . 1_455 no
S66 C80 3.417(13) . 1_455 no
S66 C72 3.569(13) . 1_455 no
S66 C71 3.282(12) . 1_455 no
S46 H421 2.8230 . . no
S46 H123 3.0578 . 3_656 no
S46 H342 3.0053 . 3_556 no
S46 H343 3.1125 . 3_556 no
S49 H731 3.0893 . . no
S49 H721 3.1131 . . no
S53 H121 2.7756 . 2_646 no
S53 H142 3.0960 . 4_544 no
S53 H881 2.9502 . . no
S53 H132 3.1299 . 4_544 no
S56 H901 3.1516 . 4_544 no
S56 H801 3.0146 . 4_544 no
S56 H861 3.0450 . . no
S59 H831 2.9555 . . no
S59 H271 3.1097 . 2_646 no
S59 H141 2.8836 . 4_644 no
S59 H971 2.9036 . 4_645 no
S59 H122 3.1532 . 2_746 no
S60 H951 3.1196 . 4_645 no
S60 H811 2.9833 . 4_544 no
S60 H212 2.8250 . . no
S63 H982 3.1260 . 4_555 no
S63 H411 2.8910 . 1_655 no
S63 H341 2.8844 . 1_655 no
S66 H821 3.0805 . 4_444 no
N62 C96 3.417(15) . 4_645 no
N65 S56 3.547(10) . 4_545 no
N44 H971 2.6053 . . no
N44 H123 2.6727 . 3_656 no
N51 H881 2.7387 . . no
N54 H351 2.9448 . 4_644 no
N54 H741 2.5849 . . no
N57 H351 2.9347 . 4_644 no
N57 H831 2.6221 . . no
N57 H141 2.9383 . 4_644 no
N62 H961 2.5982 . 4_645 no
N65 H901 2.7193 . . no
N65 H203 2.9288 . . no
N68 H203 2.7082 . . no
N68 H821 2.9143 . 4_444 no
C2 Se17 3.647(11) . . no
C3 Se15 3.722(11) . . no
C5 C22 3.478(15) . . no
C6 C6 3.567(15) . . no
C8 Se1 3.754(10) . . no
C9 Se4 3.736(11) . . no
C11 C52 3.513(18) . . no
C12 C45 3.370(16) . . no
C12 S46 3.696(12) . . no
C14 C58 3.536(17) . . no
C20 C64 3.527(17) . . no
C20 C67 3.433(17) . . no
C21 C79 3.597(18) . 1_455 no
C22 C5 3.478(15) . . no
C22 C40 3.556(14) . . no
C24 Se39 3.660(11) . 3_556 no
C24 Se7 3.760(12) . . no
C25 Se10 3.620(11) . . no
C25 Se36 3.717(11) . 3_556 no
C27 C37 3.583(15) . 3_556 no
C28 C48 3.546(18) . . no
C28 Se39 3.780(11) . 3_556 no
C30 Se10 3.502(12) . . no
C33 Se26 3.617(12) . . no
C34 S46 3.467(13) . . no
C34 Se4 3.788(13) . . no
C34 C98 3.19(5) . . no
C35 Se17 3.691(12) . . no
C35 C55 3.574(18) . . no
C37 Se15 3.798(11) . . no
C37 C27 3.583(15) . . no
C38 Se17 3.688(11) . . no
C40 C22 3.556(14) . . no
C42 C45 3.509(16) . . no
C45 C12 3.370(16) . 3_656 no
C45 S59 3.692(12) . 4_444 no
C45 C42 3.509(16) . . no
C48 C72 3.521(18) . . no
C48 S53 3.688(12) . 4_544 no
C48 C28 3.546(18) . 3_656 no
C52 C11 3.513(18) . 2_646 no
C52 C88 3.358(18) . . no
C55 C74 3.498(18) . . no
C55 C35 3.574(18) . 4_644 no
C58 Se31 3.394(13) . 4_644 no
C58 C83 3.246(18) . . no
C58 C14 3.536(17) . 4_644 no
C61 C96 3.407(15) . 4_645 no
C61 C95 3.527(16) . 4_645 no
C64 S56 3.346(12) . 4_545 no
C64 C20 3.527(17) . . no
C67 C20 3.433(17) . . no
C67 C82 3.572(16) . 4_444 no
C71 C89 3.497(17) . . no
C71 S66 3.282(12) . 1_655 no
C72 C48 3.521(18) . . no
C72 C89 3.485(18) . . no
C72 C90 3.277(17) . . no
C72 S66 3.569(13) . 1_655 no
C73 C88 3.506(18) . . no
C73 C89 3.512(17) . . no
C73 C90 3.563(16) . . no
C73 C81 3.535(16) . 4_544 no
C74 C89 3.555(16) . . no
C74 C88 3.228(18) . . no
C74 C87 3.591(16) . . no
C74 C55 3.498(18) . . no
C76 S66 3.668(12) . 1_655 no
C76 C89 3.595(16) . . no
C79 C21 3.597(18) . . no
C80 S66 3.417(13) . 1_655 no
C80 S56 3.603(13) . 4_545 no
C81 C73 3.535(16) . 4_545 no
C82 S49 3.553(13) . 4_545 no
C82 C67 3.572(16) . 4_645 no
C83 C97 3.472(17) . 4_645 no
C83 C58 3.246(18) . . no
C83 S49 3.426(12) . 4_545 no
C83 C96 3.262(16) . 4_645 no
C86 S60 3.257(13) . 1_455 no
C87 S60 3.248(12) . 1_455 no
C87 C74 3.591(16) . . no
C88 C74 3.228(18) . . no
C88 C52 3.358(18) . . no
C88 S53 3.615(13) . . no
C88 C73 3.506(18) . . no
C88 S60 3.548(14) . 1_455 no
C89 C73 3.512(17) . . no
C89 C74 3.555(16) . . no
C89 C76 3.595(16) . . no
C89 C71 3.497(17) . . no
C89 C72 3.485(18) . . no
C90 C72 3.277(17) . . no
C90 C73 3.563(16) . . no
C95 C61 3.527(16) . 4_444 no
C95 S53 3.551(13) . 4_544 no
C96 C61 3.407(15) . 4_444 no
C96 N62 3.417(15) . 4_444 no
C96 S53 3.353(12) . 4_544 no
C96 C83 3.262(16) . 4_444 no
C97 S53 3.430(12) . 4_544 no
C97 C83 3.472(17) . 4_444 no
C98 Se23 3.60(4) . . no
C98 S63 3.44(4) . . no
C98 C34 3.19(5) . . no
C98 Se23 3.69(4) . . no
C2 H122 3.0483 . . no
C3 H112 2.8424 . . no
C8 H282 2.9010 . . no
C9 H272 2.8719 . . no
C11 H121 2.5868 . . no
C11 H272 2.6925 . . no
C12 H113 2.9687 . . no
C12 H112 3.0383 . . no
C12 H282 2.8654 . . no
C13 H112 2.8924 . . no
C13 H202 2.9609 . . no
C13 H352 3.0982 . 1_655 no
C14 H961 3.0467 . . no
C18 H143 2.9886 . . no
C18 H412 2.9430 . . no
C19 H422 3.0452 . . no
C19 H133 2.8571 . . no
C20 H133 2.7241 . . no
C20 H213 3.0306 . . no
C20 H212 3.0985 . . no
C21 H791 3.0149 . 1_455 no
C21 H201 2.6514 . . no
C21 H143 2.8433 . . no
C21 H412 2.9302 . . no
C28 H123 3.0932 . . no
C34 H982 2.5248 . . no
C34 H981 2.8880 . . no
C35 H341 2.6903 . . no
C37 H273 2.7371 . . no
C38 H283 2.7860 . . no
C41 H283 2.7924 . . no
C41 H423 3.0931 . . no
C41 H422 3.0689 . . no
C42 H273 2.8350 . . no
C45 H971 3.0433 . . no
C45 H123 2.4982 . 3_656 no
C45 H421 2.5512 . . no
C48 H282 2.9291 . 3_656 no
C48 H721 2.7961 . . no
C48 H731 2.9905 . . no
C52 H113 3.0323 . 2_646 no
C52 H112 3.0926 . 2_646 no
C52 H132 2.9634 . 4_544 no
C52 H881 2.4931 . . no
C55 H741 2.6938 . . no
C58 H831 2.4261 . . no
C58 H141 2.5631 . 4_644 no
C61 H791 3.0026 . 4_544 no
C61 H212 2.7991 . . no
C61 H951 2.9558 . 4_645 no
C61 H961 2.6598 . 4_645 no
C61 H811 2.9559 . 4_544 no
C61 H143 2.9884 . 4_644 no
C64 H202 3.0867 . . no
C64 H203 3.0433 . . no
C67 H821 2.6576 . 4_444 no
C67 H203 2.7283 . . no
C79 H213 2.9960 . . no
C80 H213 2.8691 . . no
C96 H142 3.0673 . 1_554 no
C98 H343 2.9726 . . no
C98 H342 2.9853 . . no
C98 H341 3.0404 . . no
H111 Se31 2.8767 . 3_557 no
H112 C13 2.8924 . . no
H112 C52 3.0926 . . no
H112 C12 3.0383 . . no
H112 H132 2.5039 . . no
H112 H121 2.4649 . . no
H112 C3 2.8424 . . no
H113 C52 3.0323 . . no
H113 H272 2.3071 . . no
H113 C12 2.9687 . . no
H113 H121 2.3591 . . no
H121 C11 2.5868 . . no
H121 S53 2.7756 . . no
H121 H112 2.4649 . . no
H121 H113 2.3591 . . no
H122 S59 3.1532 . . no
H122 Se1 3.1124 . . no
H122 C2 3.0483 . . no
H123 C28 3.0932 . . no
H123 S46 3.0578 . . no
H123 N44 2.6727 . . no
H123 H282 2.2936 . . no
H123 C45 2.4982 . . no
H131 H352 2.1712 . 1_655 no
H132 C52 2.9634 . 4_545 no
H132 H112 2.5039 . . no
H132 S53 3.1299 . 4_545 no
H133 C20 2.7241 . . no
H133 H202 2.1241 . . no
H133 C19 2.8571 . . no
H141 S59 2.8836 . . no
H141 C58 2.5631 . . no
H141 N57 2.9383 . . no
H142 S53 3.0960 . 4_545 no
H142 C96 3.0673 . . no
H142 H961 2.4774 . . no
H143 C61 2.9884 . . no
H143 H212 2.2142 . . no
H143 C21 2.8433 . . no
H143 C18 2.9886 . . no
H201 H212 2.5241 . . no
H201 H213 2.4672 . . no
H201 C21 2.6514 . . no
H202 C13 2.9609 . . no
H202 C64 3.0867 . . no
H202 H133 2.1241 . . no
H203 N68 2.7082 . . no
H203 C67 2.7283 . . no
H203 H422 2.5170 . . no
H203 C64 3.0433 . . no
H203 N65 2.9288 . . no
H212 S60 2.8250 . . no
H212 C61 2.7991 . . no
H212 C20 3.0985 . . no
H212 H143 2.2142 . . no
H212 H201 2.5241 . . no
H213 C80 2.8691 . 1_455 no
H213 H201 2.4672 . . no
H213 C20 3.0306 . . no
H213 C79 2.9960 . 1_455 no
H213 H801 2.4673 . 1_455 no
H213 H412 2.5175 . . no
H271 Se29 2.9767 . . no
H271 S59 3.1097 . . no
H272 C11 2.6925 . . no
H272 H113 2.3071 . . no
H272 C9 2.8719 . . no
H273 H423 2.3241 . 3_556 no
H273 C42 2.8350 . 3_556 no
H273 C37 2.7371 . 3_556 no
H281 Cl99 3.0111 . 4_555 no
H282 H123 2.2936 . . no
H282 C12 2.8654 . . no
H282 C48 2.9291 . . no
H282 C8 2.9010 . . no
H283 C38 2.7860 . 3_556 no
H283 H413 2.3862 . 3_556 no
H283 Se39 3.2767 . 3_556 no
H283 C41 2.7924 . 3_556 no
H341 H982 2.3444 . . no
H341 H352 2.5927 . . no
H341 C98 3.0404 . . no
H341 C35 2.6903 . . no
H341 H353 2.5489 . . no
H341 S63 2.8844 . . no
H342 Se7 3.1110 . . no
H342 H982 2.1612 . . no
H342 C98 2.9853 . . no
H342 S46 3.0053 . . no
H343 C98 2.9726 . . no
H343 S46 3.1125 . . no
H343 Se39 3.2148 . . no
H343 H981 2.4380 . . no
H343 Se36 3.1847 . 3_556 no
H351 N57 2.9347 . . no
H351 N54 2.9448 . . no
H352 Se4 3.0844 . . no
H352 C13 3.0982 . . no
H352 H131 2.1712 . . no
H352 H341 2.5927 . . no
H353 H341 2.5489 . . no
H353 Se17 3.0864 . . no
H411 S63 2.8910 . . no
H412 H213 2.5175 . . no
H412 C18 2.9430 . . no
H412 C21 2.9302 . . no
H413 H283 2.3862 . . no
H421 S46 2.8230 . . no
H421 C45 2.5512 . . no
H422 H203 2.5170 . . no
H422 C19 3.0452 . . no
H422 C41 3.0689 . . no
H423 C41 3.0931 . . no
H423 H273 2.3241 . . no
H721 C48 2.7961 . . no
H721 H801 2.5467 . . no
H721 S49 3.1131 . . no
H731 S49 3.0893 . . no
H731 C48 2.9905 . . no
H741 C55 2.6938 . . no
H741 N54 2.5849 . . no
H791 C61 3.0026 . 4_545 no
H791 C21 3.0149 . . no
H791 H811 2.5161 . . no
H801 H721 2.5467 . . no
H801 S56 3.0146 . 4_545 no
H801 H213 2.4673 . . no
H811 C61 2.9559 . 4_545 no
H811 H791 2.5161 . . no
H811 S60 2.9833 . 4_545 no
H821 N68 2.9143 . 4_645 no
H821 S66 3.0805 . 4_645 no
H821 C67 2.6576 . 4_645 no
H831 S59 2.9555 . . no
H831 C58 2.4261 . . no
H831 N57 2.6221 . . no
H851 H951 2.5391 . . no
H861 S56 3.0450 . . no
H861 H881 2.5921 . . no
H881 S53 2.9502 . . no
H881 H861 2.5921 . . no
H881 N51 2.7387 . . no
H881 C52 2.4931 . . no
H901 S56 3.1516 . 4_545 no
H901 N65 2.7193 . . no
H951 H851 2.5391 . . no
H951 S60 3.1196 . 4_444 no
H951 C61 2.9558 . 4_444 no
H961 C61 2.6598 . 4_444 no
H961 C14 3.0467 . 1_554 no
H961 H142 2.4774 . 1_554 no
H961 N62 2.5982 . 4_444 no
H971 N44 2.6053 . . no
H971 C45 3.0433 . . no
H971 S59 2.9036 . 4_444 no
H981 Se23 3.1722 . . no
H981 Se39 3.0890 . . no
H981 C34 2.8880 . . no
H981 H343 2.4380 . . no
H982 Se23 3.1980 . . no
H982 S63 3.1260 . . no
H982 C34 2.5248 . . no
H982 H341 2.3444 . . no
H982 H342 2.1612 . . no

loop_
_geom_hbond_atom_site_label_D
_geom_hbond_atom_site_label_H
_geom_hbond_atom_site_label_A
_geom_hbond_distance_DH
_geom_hbond_distance_HA
_geom_hbond_distance_DA
_geom_hbond_angle_DHA
_geom_hbond_site_symmetry_A
_geom_hbond_publ_flag
C11 H111 Se31 1.0048 2.8767 3.849(12) 163.13 3_557 yes
C12 H121 S53 1.0134 2.7756 3.746(13) 160.35 . yes
C21 H212 S60 1.0056 2.8250 3.782(13) 159.17 . yes
C27 H271 Se29 1.0057 2.9767 3.946(12) 162.18 . yes
C42 H421 S46 0.9945 2.8230 3.771(13) 159.51 . yes
C74 H741 N54 1.0196 2.5849 3.123(16) 112.70 . yes
C83 H831 N57 1.0091 2.6221 3.161(15) 113.34 . yes
C96 H961 N62 1.0091 2.5982 3.417(15) 138.19 4_444 yes
C97 H971 N44 1.0171 2.6053 3.154(15) 113.66 . yes

loop_
_geom_torsion_atom_site_label_1
_geom_torsion_atom_site_label_2
_geom_torsion_atom_site_label_3
_geom_torsion_atom_site_label_4
_geom_torsion
_geom_torsion_site_symmetry_1
_geom_torsion_site_symmetry_2
_geom_torsion_site_symmetry_3
_geom_torsion_site_symmetry_4
_geom_torsion_publ_flag
C5 Se1 C2 C3 1.4(9) . . . . no
C5 Se1 C2 C14 179.2(8) . . . . no
C2 Se1 C5 Se4 -0.1(7) . . . . no
C2 Se1 C5 C6 -177.0(9) . . . . no
C3 Se4 C5 Se1 -0.7(7) . . . . no
C3 Se4 C5 C6 176.2(9) . . . . no
C5 Se4 C3 C13 179.5(8) . . . . no
C5 Se4 C3 C2 1.8(10) . . . . no
C8 Se7 C6 C5 177.6(9) . . . . no
C6 Se7 C8 C9 -2.7(9) . . . . no
C8 Se7 C6 Se10 0.5(6) . . . . no
C6 Se7 C8 C12 177.5(8) . . . . no
C9 Se10 C6 C5 -176.0(9) . . . . no
C6 Se10 C9 C8 -3.1(9) . . . . no
C9 Se10 C6 Se7 1.1(7) . . . . no
C6 Se10 C9 C11 -179.0(9) . . . . no
C16 Se15 C19 C18 1.8(10) . . . . no
C16 Se15 C19 C20 178.2(9) . . . . no
C19 Se15 C16 C22 176.3(9) . . . . no
C19 Se15 C16 Se17 1.4(7) . . . . no
C18 Se17 C16 C22 -178.0(9) . . . . no
C16 Se17 C18 C21 -178.0(9) . . . . no
C18 Se17 C16 Se15 -3.2(7) . . . . no
C16 Se17 C18 C19 4.6(10) . . . . no
C22 Se23 C24 C25 -1.3(9) . . . . no
C24 Se23 C22 Se26 0.5(7) . . . . no
C22 Se23 C24 C28 179.8(8) . . . . no
C24 Se23 C22 C16 177.3(9) . . . . no
C25 Se26 C22 C16 -176.7(8) . . . . no
C25 Se26 C22 Se23 0.1(9) . . . . no
C22 Se26 C25 C24 -1.1(9) . . . . no
C22 Se26 C25 C27 -178.9(8) . . . . no
C33 Se29 C30 Se31 -2.0(7) . . . . no
C30 Se29 C33 C34 -177.9(9) . . . . no
C33 Se29 C30 C30 177.5(10) . . . 3_557 no
C30 Se29 C33 C32 1.4(10) . . . . no
C30 Se31 C32 C35 -179.9(8) . . . . no
C32 Se31 C30 Se29 1.9(7) . . . . no
C30 Se31 C32 C33 -1.0(10) . . . . no
C32 Se31 C30 C30 -177.6(10) . . . 3_557 no
C37 Se36 C40 Se39 3.0(6) . . . . no
C37 Se36 C40 C40 -175.4(9) . . . 3_556 no
C40 Se36 C37 C38 -1.5(10) . . . . no
C40 Se36 C37 C42 179.0(8) . . . . no
C38 Se39 C40 Se36 -3.2(6) . . . . no
C38 Se39 C40 C40 175.2(9) . . . 3_556 no
C40 Se39 C38 C41 -178.7(8) . . . . no
C40 Se39 C38 C37 2.3(10) . . . . no
N98 Cr43 N91 C90 -173.1(10) . . . . no
N68 Cr43 N65 C64 -104.0(17) . . . . no
N98 Cr43 N91 C92 4.4(8) . . . . no
N44 Cr43 N98 C93 179.2(7) . . . . no
N68 Cr43 N98 C93 -88.2(7) . . . . no
N44 Cr43 N65 C64 -11.3(17) . . . . no
N47 Cr43 N65 C64 81.8(17) . . . . no
N47 Cr43 N98 C97 -92.6(9) . . . . no
N68 Cr43 N91 C92 94.4(8) . . . . no
N91 Cr43 N65 C64 171.0(17) . . . . no
N47 Cr43 N91 C90 99.0(10) . . . . no
N47 Cr43 N91 C92 -83.5(8) . . . . no
N44 Cr43 N98 C97 0.4(9) . . . . no
N47 Cr43 N98 C93 86.3(7) . . . . no
N68 Cr43 N91 C90 -83.1(10) . . . . no
N91 Cr43 N98 C93 -3.4(7) . . . . no
N91 Cr43 N98 C97 177.8(10) . . . . no
N65 Cr43 N91 C92 -173.1(8) . . . . no
N68 Cr43 N98 C97 92.9(9) . . . . no
N65 Cr43 N91 C90 9.4(10) . . . . no
N54 Cr50 N75 C76 176.4(8) . . . . no
N62 Cr50 N75 C74 83.2(10) . . . . no
N54 Cr50 N75 C74 -7.6(10) . . . . no
N75 Cr50 N84 C77 0.1(7) . . . . no
N84 Cr50 N57 C58 -16(2) . . . . no
N84 Cr50 N75 C76 0.2(8) . . . . no
N51 Cr50 N84 C77 -91.8(8) . . . . no
N75 Cr50 N84 C83 177.2(10) . . . . no
N51 Cr50 N75 C76 85.4(8) . . . . no
N51 Cr50 N75 C74 -98.6(10) . . . . no
N62 Cr50 N84 C83 -98.2(10) . . . . no
N84 Cr50 N75 C74 176.2(10) . . . . no
N51 Cr50 N57 C58 -101(2) . . . . no
N57 Cr50 N84 C77 175.2(8) . . . . no
N51 Cr50 N84 C83 85.3(10) . . . . no
N62 Cr50 N57 C58 76(2) . . . . no
N54 Cr50 N57 C58 167(2) . . . . no
N62 Cr50 N75 C76 -92.8(8) . . . . no
N57 Cr50 N84 C83 -7.7(10) . . . . no
N62 Cr50 N84 C77 84.7(8) . . . . no
C98 Cl99 C98 Cl99 0.0(19) . . 3_665 3_665 no
C98 Cl99 C98 Cl99 0(2) 3_665 . . 3_665 no
C92 N91 C90 C89 -0.7(17) . . . . no
Cr43 N91 C92 C93 -4.8(13) . . . . no
Cr43 N91 C92 C87 -179.9(9) . . . . no
C90 N91 C92 C93 172.9(10) . . . . no
Cr43 N91 C90 C89 176.6(8) . . . . no
C90 N91 C92 C87 -2.2(17) . . . . no
C97 N98 C93 C92 -179.1(10) . . . . no
Cr43 N98 C97 C96 179.3(8) . . . . no
C93 N98 C97 C96 0.5(16) . . . . no
Cr43 N98 C93 C94 -177.4(9) . . . . no
Cr43 N98 C93 C92 1.9(12) . . . . no
C97 N98 C93 C94 1.6(15) . . . . no
Cr50 N75 C76 C77 -0.5(12) . . . . no
Cr50 N75 C74 C73 -176.1(8) . . . . no
Cr50 N75 C76 C71 -179.7(8) . . . . no
C74 N75 C76 C71 3.8(16) . . . . no
C74 N75 C76 C77 -177.0(10) . . . . no
C76 N75 C74 C73 -0.2(16) . . . . no
Cr50 N84 C83 C82 -178.5(9) . . . . no
Cr50 N84 C77 C78 178.7(9) . . . . no
C77 N84 C83 C82 -1.4(17) . . . . no
Cr50 N84 C77 C76 -0.4(12) . . . . no
C83 N84 C77 C76 -177.9(10) . . . . no
C83 N84 C77 C78 1.2(16) . . . . no
C94 C85 C86 C87 0.9(19) . . . . no
C86 C85 C94 C95 -176.9(12) . . . . no
C86 C85 C94 C93 2.7(18) . . . . no
C85 C86 C87 C88 173.9(13) . . . . no
C85 C86 C87 C92 -5.6(18) . . . . no
C88 C87 C92 N91 2.2(17) . . . . no
C86 C87 C88 C89 -179.0(12) . . . . no
C86 C87 C92 N91 -178.2(11) . . . . no
C88 C87 C92 C93 -172.8(11) . . . . no
C92 C87 C88 C89 0.5(18) . . . . no
C86 C87 C92 C93 6.8(17) . . . . no
C87 C88 C89 C90 -3.2(19) . . . . no
C88 C89 C90 N91 3.5(18) . . . . no
N91 C92 C93 N98 2.0(15) . . . . no
C87 C92 C93 C94 -3.3(16) . . . . no
N91 C92 C93 C94 -178.6(10) . . . . no
C87 C92 C93 N98 177.4(10) . . . . no
N98 C93 C94 C85 177.9(10) . . . . no
C92 C93 C94 C85 -1.3(16) . . . . no
C92 C93 C94 C95 178.3(11) . . . . no
N98 C93 C94 C95 -2.5(17) . . . . no
C85 C94 C95 C96 -179.2(11) . . . . no
C93 C94 C95 C96 1.2(17) . . . . no
C94 C95 C96 C97 0.6(17) . . . . no
C95 C96 C97 N98 -1.6(18) . . . . no
C72 C71 C76 N75 -4.9(17) . . . . no
C72 C71 C76 C77 175.9(11) . . . . no
C80 C71 C76 N75 178.5(11) . . . . no
C80 C71 C76 C77 -0.7(17) . . . . no
C80 C71 C72 C73 178.8(12) . . . . no
C76 C71 C80 C79 0.4(17) . . . . no
C76 C71 C72 C73 2.3(17) . . . . no
C72 C71 C80 C79 -176.1(12) . . . . no
C71 C72 C73 C74 1.1(18) . . . . no
C72 C73 C74 N75 -2.2(17) . . . . no
C71 C76 C77 N84 179.8(11) . . . . no
C71 C76 C77 C78 0.7(16) . . . . no
N75 C76 C77 N84 0.6(15) . . . . no
N75 C76 C77 C78 -178.5(10) . . . . no
C76 C77 C78 C79 -0.4(16) . . . . no
N84 C77 C78 C81 1.2(17) . . . . no
N84 C77 C78 C79 -179.5(11) . . . . no
C76 C77 C78 C81 -179.7(10) . . . . no
C79 C78 C81 C82 177.3(12) . . . . no
C77 C78 C79 C80 0.1(19) . . . . no
C77 C78 C81 C82 -3.4(17) . . . . no
C81 C78 C79 C80 179.4(13) . . . . no
C78 C79 C80 C71 0(2) . . . . no
C78 C81 C82 C83 3.3(18) . . . . no
C81 C82 C83 N84 -0.8(18) . . . . no
Se1 C2 C3 C13 -179.6(8) . . . . no
C14 C2 C3 Se4 -179.8(9) . . . . no
C14 C2 C3 C13 2.8(19) . . . . no
Se1 C2 C3 Se4 -2.2(12) . . . . no
Se1 C5 C6 Se7 -179.8(6) . . . . no
Se4 C5 C6 Se7 3.6(13) . . . . no
Se4 C5 C6 Se10 -179.5(6) . . . . no
Se1 C5 C6 Se10 -2.8(13) . . . . no
Se7 C8 C9 C11 179.8(7) . . . . no
Se7 C8 C9 Se10 4.1(11) . . . . no
C12 C8 C9 C11 -0.4(16) . . . . no
C12 C8 C9 Se10 -176.1(8) . . . . no
Se15 C16 C22 Se26 -177.0(5) . . . . no
Se17 C16 C22 Se26 -2.4(12) . . . . no
Se15 C16 C22 Se23 6.3(12) . . . . no
Se17 C16 C22 Se23 -179.1(5) . . . . no
C21 C18 C19 Se15 178.3(9) . . . . no
Se17 C18 C19 Se15 -4.5(12) . . . . no
C21 C18 C19 C20 2.4(18) . . . . no
Se17 C18 C19 C20 179.6(9) . . . . no
C28 C24 C25 Se26 -179.7(9) . . . . no
C28 C24 C25 C27 -2.2(19) . . . . no
Se23 C24 C25 C27 179.2(9) . . . . no
Se23 C24 C25 Se26 1.7(12) . . . . no
Se29 C30 C30 Se29 180.00(2) . . 3_557 3_557 no
Se29 C30 C30 Se31 0.5(14) . . 3_557 3_557 no
Se31 C30 C30 Se29 -0.5(14) . . 3_557 3_557 no
Se31 C30 C30 Se31 -180.0(6) . . 3_557 3_557 no
Se31 C32 C33 C34 178.9(9) . . . . no
Se31 C32 C33 Se29 -0.3(13) . . . . no
C35 C32 C33 C34 -2(2) . . . . no
C35 C32 C33 Se29 178.3(9) . . . . no
Se36 C37 C38 Se39 -0.6(12) . . . . no
C42 C37 C38 C41 0.0(19) . . . . no
Se36 C37 C38 C41 -179.4(9) . . . . no
C42 C37 C38 Se39 178.9(9) . . . . no
Se36 C40 C40 Se36 180(3) . . 3_556 3_556 no
Se39 C40 C40 Se36 1.7(13) . . 3_556 3_556 no
Se39 C40 C40 Se39 180(8) . . 3_556 3_556 no
Se36 C40 C40 Se39 -1.7(13) . . 3_556 3_556 no
